data_7006858
loop_
_publ_author_name
'Ionkin, Alex S.'
'Marshall, William J.'
'Roe, D. Christopher'
'Wang, Ying'

_publ_section_title
;
 Synthesis, structural characterization and the first
 electroluminescent properties of tris- and bis-cycloiridiated
 complexes of sterically hindered electron-poor
 2-(3,5-bis(trifluoromethyl)phenyl)-4-trifluoromethylpyridine.
;
_journal_issue 20
_journal_name_full 'Dalton transactions (Cambridge, England : 2003)'
_journal_page_first 2468
_journal_page_last 2478
_journal_paper_doi 10.1039/b514797b
_journal_year 2006
_chemical_formula_sum 'C28 H10 F18 N2'
_chemical_formula_weight 716.38
_chemical_name_systematic
;
?
;
_space_group_IT_number 2
_symmetry_cell_setting triclinic
_symmetry_space_group_name_Hall '-P 1'
_symmetry_space_group_name_H-M 'P -1'
_atom_sites_solution_hydrogens geom
_atom_sites_solution_primary direct
_atom_sites_solution_secondary difmap
_audit_creation_method SHELXL-97
_cell_angle_alpha 104.597(2)
_cell_angle_beta 105.654(2)
_cell_angle_gamma 105.656(2)
_cell_formula_units_Z 2
_cell_length_a 10.4708(12)
_cell_length_b 11.8225(14)
_cell_length_c 12.6383(15)
_cell_measurement_temperature 293(2)
_cell_volume 1358.6(3)
_computing_cell_refinement 'Bruker XSCANS'
_computing_data_collection 'Bruker XSCANS'
_computing_data_reduction 'Bruker SHELXTL'
_computing_molecular_graphics 'Bruker SHELXTL'
_computing_publication_material 'Bruker SHELXTL'
_computing_structure_refinement 'SHELXL-97 (Sheldrick, 1997)'
_computing_structure_solution 'SHELXS-97 (Sheldrick, 1990)'
_diffrn_ambient_temperature 293(2)
_diffrn_measured_fraction_theta_full 0.920
_diffrn_measured_fraction_theta_max 0.920
_diffrn_measurement_device_type 'Bruker P4'
_diffrn_measurement_method '\w scans'
_diffrn_radiation_monochromator graphite
_diffrn_radiation_source 'fine-focus sealed tube'
_diffrn_radiation_type MoK\a
_diffrn_radiation_wavelength 0.71073
_diffrn_reflns_av_R_equivalents 0.0125
_diffrn_reflns_av_sigmaI/netI 0.0228
_diffrn_reflns_limit_h_max 11
_diffrn_reflns_limit_h_min -13
_diffrn_reflns_limit_k_max 15
_diffrn_reflns_limit_k_min -14
_diffrn_reflns_limit_l_max 14
_diffrn_reflns_limit_l_min -16
_diffrn_reflns_number 9024
_diffrn_reflns_theta_full 28.31
_diffrn_reflns_theta_max 28.31
_diffrn_reflns_theta_min 1.79
_exptl_absorpt_coefficient_mu 0.191
_exptl_absorpt_correction_type none
_exptl_crystal_colour colorless
_exptl_crystal_density_diffrn 1.751
_exptl_crystal_density_meas hemisphere
_exptl_crystal_density_method 'not measured'
_exptl_crystal_description iregblok
_exptl_crystal_F_000 708
_exptl_crystal_size_max .50
_exptl_crystal_size_mid .36
_exptl_crystal_size_min .35
_refine_diff_density_max 0.418
_refine_diff_density_min -0.456
_refine_diff_density_rms 0.053
_refine_ls_extinction_method none
_refine_ls_goodness_of_fit_ref 1.048
_refine_ls_hydrogen_treatment constr
_refine_ls_matrix_type full
_refine_ls_number_parameters 453
_refine_ls_number_reflns 6203
_refine_ls_number_restraints 0
_refine_ls_restrained_S_all 1.048
_refine_ls_R_factor_all 0.0647
_refine_ls_R_factor_gt 0.0496
_refine_ls_shift/su_max 0.025
_refine_ls_shift/su_mean 0.007
_refine_ls_structure_factor_coef Fsqd
_refine_ls_weighting_details 'calc w=1/[\s^2^(Fo^2^)+(0.0691P)^2^+0.8063P] where P=(Fo^2^+2Fc^2^)/3'
_refine_ls_weighting_scheme calc
_refine_ls_wR_factor_gt 0.1313
_refine_ls_wR_factor_ref 0.1459
_reflns_number_gt 4784
_reflns_number_total 6203
_reflns_threshold_expression >2sigma(I)
_cod_data_source_file b514797b.txt
_cod_data_source_block 03328
_cod_depositor_comments
;
The following automatic conversions were performed:
'_symmetry_cell_setting' value 'Triclinic' changed to 'triclinic'
according to '/home/saulius/struct/CIF-dictionaries/cif_core.dic'
dictionary named 'cif_core.dic' version 2.4.1 from 2010-06-29.

Automatic conversion script
Id: cif_fix_enum 1527 2010-12-29 10:47:43Z saulius 

The following automatic conversions were performed:

'_refine_ls_hydrogen_treatment' value 'constrained' was replaced with
the value 'constr' as specified in the replacement file
'src/cod-tools/trunk/data/replacement-values/replacement_values.lst'.

Automatic conversion script
Id: cif_fix_values 5376 2017-05-30 11:51:03Z andrius 
;
_cod_original_sg_symbol_H-M P-1
_cod_database_code 7006858

loop_
_symmetry_equiv_pos_as_xyz
'x, y, z'
'-x, -y, -z'

loop_
_atom_site_label
_atom_site_type_symbol
_atom_site_fract_x
_atom_site_fract_y
_atom_site_fract_z
_atom_site_U_iso_or_equiv
_atom_site_adp_type
_atom_site_occupancy
_atom_site_symmetry_multiplicity
_atom_site_calc_flag
_atom_site_refinement_flags
_atom_site_disorder_assembly
_atom_site_disorder_group
F1 F 0.3238(3) 0.72741(17) 0.7728(3) 0.1043(12) Uani 0.874(3) 1 d P . .
F2 F 0.1573(4) 0.6348(2) 0.60734(17) 0.0859(9) Uani 0.874(3) 1 d P . .
F3 F 0.1143(5) 0.6481(3) 0.7622(4) 0.0998(10) Uani 0.874(3) 1 d P . .
F1' F 0.0847(19) 0.6187(13) 0.653(3) 0.1043(12) Uani 0.126(3) 1 d P . .
F2' F 0.233(4) 0.6958(18) 0.7968(14) 0.0859(9) Uani 0.126(3) 1 d P . .
F3' F 0.303(3) 0.6891(19) 0.669(3) 0.0998(10) Uani 0.126(3) 1 d P . .
F4 F -0.35982(16) 0.00637(17) 0.29552(12) 0.0652(4) Uani 1 1 d . . .
F5 F -0.41910(15) 0.11669(14) 0.42145(14) 0.0585(4) Uani 1 1 d . . .
F6 F -0.48754(14) -0.08212(14) 0.37928(14) 0.0624(4) Uani 1 1 d . . .
F7 F -0.1785(6) -0.1599(4) 0.7282(4) 0.1213(15) Uani 0.812(3) 1 d P . .
F8 F -0.1263(4) -0.2488(2) 0.59222(18) 0.0708(7) Uani 0.812(3) 1 d P . .
F9 F 0.0363(4) -0.1148(3) 0.7428(5) 0.1317(19) Uani 0.812(3) 1 d P . .
F7' F -0.018(3) -0.1866(19) 0.648(2) 0.1213(15) Uani 0.188(3) 1 d P . .
F8' F -0.0342(19) -0.0874(9) 0.7835(9) 0.0708(7) Uani 0.188(3) 1 d P . .
F9' F -0.2117(17) -0.2104(14) 0.6653(19) 0.1317(19) Uani 0.188(3) 1 d P . .
F10 F 0.14867(17) -0.02180(15) 1.02948(18) 0.0694(5) Uani 1 1 d . . .
F11 F 0.3053(2) -0.06229(15) 0.96589(18) 0.0783(6) Uani 1 1 d . . .
F12 F 0.3629(2) 0.04513(18) 1.14506(17) 0.0878(6) Uani 1 1 d . . .
F13 F 0.8900(2) 0.19733(18) 0.84040(17) 0.0761(5) Uani 1 1 d . . .
F14 F 0.94450(15) 0.32122(17) 1.01245(14) 0.0621(4) Uani 1 1 d . . .
F15 F 1.00579(16) 0.3909(2) 0.88527(19) 0.0814(6) Uani 1 1 d . . .
F16 F 0.67504(18) 0.43039(18) 0.57451(14) 0.0684(5) Uani 1 1 d . . .
F17 F 0.60168(19) 0.56312(14) 0.66450(14) 0.0658(4) Uani 1 1 d . . .
F18 F 0.45405(16) 0.38002(16) 0.54912(12) 0.0633(4) Uani 1 1 d . . .
N1 N 0.25258(16) 0.27830(14) 0.69670(13) 0.0297(3) Uani 1 1 d . . .
N16 N 0.36612(16) 0.36557(14) 0.96021(14) 0.0301(3) Uani 1 1 d . . .
C2 C 0.36635(19) 0.38378(17) 0.74031(15) 0.0299(4) Uani 1 1 d . . .
C3 C 0.3579(2) 0.50112(18) 0.74818(17) 0.0353(4) Uani 1 1 d . . .
H3A H 0.4394 0.5732 0.7805 0.042 Uiso 1 1 calc R . .
C4 C 0.2246(2) 0.50663(18) 0.70637(17) 0.0359(4) Uani 1 1 d . . .
C5 C 0.1051(2) 0.39838(18) 0.66035(17) 0.0339(4) Uani 1 1 d . . .
H5A H 0.0146 0.4010 0.6319 0.041 Uiso 1 1 calc R . .
C6 C 0.1231(2) 0.28503(17) 0.65752(15) 0.0301(4) Uani 1 1 d . . .
C7 C -0.00023(19) 0.16629(17) 0.61372(16) 0.0302(4) Uani 1 1 d . . .
C8 C -0.1289(2) 0.14723(18) 0.53016(16) 0.0324(4) Uani 1 1 d . . .
H8A H -0.1379 0.2093 0.4990 0.039 Uiso 1 1 calc R . .
C9 C -0.2444(2) 0.03608(19) 0.49277(17) 0.0341(4) Uani 1 1 d . . .
C10 C -0.2343(2) -0.05702(19) 0.53856(17) 0.0366(4) Uani 1 1 d . . .
H10A H -0.3121 -0.1308 0.5142 0.044 Uiso 1 1 calc R . .
C11 C -0.1051(2) -0.03807(18) 0.62200(17) 0.0352(4) Uani 1 1 d . . .
C12 C 0.0112(2) 0.07106(18) 0.65860(16) 0.0318(4) Uani 1 1 d . . .
H12A H 0.0972 0.0813 0.7131 0.038 Uiso 1 1 calc R . .
C13 C 0.2066(3) 0.6295(2) 0.7108(2) 0.0455(5) Uani 1 1 d . . .
C14 C -0.3778(2) 0.0188(2) 0.39779(19) 0.0422(5) Uani 1 1 d . . .
C15 C -0.0935(3) -0.1382(2) 0.6733(2) 0.0447(5) Uani 1 1 d . . .
C17 C 0.2746(2) 0.33553(18) 1.01365(17) 0.0330(4) Uani 1 1 d . . .
H17A H 0.2300 0.3911 1.0346 0.040 Uiso 1 1 calc R . .
C18 C 0.2420(2) 0.22640(19) 1.03978(18) 0.0357(4) Uani 1 1 d . . .
H18A H 0.1764 0.2085 1.0760 0.043 Uiso 1 1 calc R . .
C19 C 0.3106(2) 0.14510(18) 1.01002(17) 0.0331(4) Uani 1 1 d . . .
C20 C 0.40697(19) 0.17444(18) 0.95561(16) 0.0307(4) Uani 1 1 d . . .
H20A H 0.4542 0.1211 0.9351 0.037 Uiso 1 1 calc R . .
C21 C 0.43147(18) 0.28590(17) 0.93225(15) 0.0276(4) Uani 1 1 d . . .
C22 C 0.53550(19) 0.32022(16) 0.87450(16) 0.0284(4) Uani 1 1 d . . .
C23 C 0.6643(2) 0.30361(17) 0.91302(17) 0.0318(4) Uani 1 1 d . . .
H23A H 0.6838 0.2727 0.9739 0.038 Uiso 1 1 calc R . .
C24 C 0.7641(2) 0.33270(19) 0.86150(18) 0.0357(4) Uani 1 1 d . . .
C25 C 0.7364(2) 0.37743(19) 0.77033(18) 0.0377(4) Uani 1 1 d . . .
H25A H 0.8031 0.3958 0.7353 0.045 Uiso 1 1 calc R . .
C26 C 0.6083(2) 0.39491(19) 0.73108(17) 0.0354(4) Uani 1 1 d . . .
C27 C 0.50674(19) 0.36834(16) 0.78285(16) 0.0296(4) Uani 1 1 d . . .
C28 C 0.2813(2) 0.0265(2) 1.0377(2) 0.0443(5) Uani 1 1 d . . .
C29 C 0.9011(2) 0.3113(2) 0.9009(2) 0.0462(5) Uani 1 1 d . . .
C30 C 0.5841(3) 0.4416(2) 0.6296(2) 0.0470(5) Uani 1 1 d . . .

loop_
_atom_site_aniso_label
_atom_site_aniso_U_11
_atom_site_aniso_U_22
_atom_site_aniso_U_33
_atom_site_aniso_U_23
_atom_site_aniso_U_13
_atom_site_aniso_U_12
F1 0.0701(14) 0.0269(9) 0.156(3) 0.0141(12) -0.0262(16) 0.0123(9)
F2 0.155(3) 0.0590(12) 0.0529(11) 0.0337(9) 0.0168(13) 0.0598(15)
F3 0.148(3) 0.0731(15) 0.153(3) 0.0630(17) 0.105(2) 0.0798(18)
F1' 0.0701(14) 0.0269(9) 0.156(3) 0.0141(12) -0.0262(16) 0.0123(9)
F2' 0.155(3) 0.0590(12) 0.0529(11) 0.0337(9) 0.0168(13) 0.0598(15)
F3' 0.148(3) 0.0731(15) 0.153(3) 0.0630(17) 0.105(2) 0.0798(18)
F4 0.0530(8) 0.0973(12) 0.0351(7) 0.0195(7) 0.0057(6) 0.0256(8)
F5 0.0432(7) 0.0558(8) 0.0654(9) 0.0144(7) 0.0027(6) 0.0246(7)
F6 0.0363(7) 0.0544(9) 0.0696(10) 0.0179(7) -0.0016(6) 0.0005(6)
F7 0.235(4) 0.108(2) 0.156(3) 0.106(2) 0.167(3) 0.113(3)
F8 0.129(2) 0.0372(10) 0.0525(11) 0.0210(8) 0.0309(13) 0.0366(13)
F9 0.093(2) 0.0667(17) 0.160(3) 0.075(2) -0.059(2) -0.0106(15)
F7' 0.235(4) 0.108(2) 0.156(3) 0.106(2) 0.167(3) 0.113(3)
F8' 0.129(2) 0.0372(10) 0.0525(11) 0.0210(8) 0.0309(13) 0.0366(13)
F9' 0.093(2) 0.0667(17) 0.160(3) 0.075(2) -0.059(2) -0.0106(15)
F10 0.0564(9) 0.0604(9) 0.1131(14) 0.0539(10) 0.0433(9) 0.0193(7)
F11 0.1211(15) 0.0520(9) 0.1142(15) 0.0519(10) 0.0807(13) 0.0504(10)
F12 0.0922(13) 0.0839(12) 0.0767(12) 0.0598(10) 0.0015(10) 0.0158(10)
F13 0.0877(12) 0.0860(12) 0.0926(13) 0.0381(10) 0.0489(10) 0.0658(11)
F14 0.0428(7) 0.1006(12) 0.0633(9) 0.0433(9) 0.0214(7) 0.0411(8)
F15 0.0406(8) 0.1172(15) 0.1327(16) 0.0917(14) 0.0463(9) 0.0387(9)
F16 0.0726(10) 0.0971(12) 0.0572(9) 0.0464(9) 0.0372(8) 0.0316(9)
F17 0.0876(11) 0.0540(9) 0.0639(9) 0.0388(8) 0.0269(8) 0.0214(8)
F18 0.0584(9) 0.0816(11) 0.0412(7) 0.0334(7) 0.0068(6) 0.0123(8)
N1 0.0312(8) 0.0297(8) 0.0269(7) 0.0120(6) 0.0066(6) 0.0111(6)
N16 0.0258(7) 0.0301(8) 0.0323(8) 0.0103(6) 0.0074(6) 0.0108(6)
C2 0.0309(9) 0.0309(9) 0.0259(8) 0.0129(7) 0.0064(7) 0.0096(7)
C3 0.0367(10) 0.0291(9) 0.0343(10) 0.0135(8) 0.0051(8) 0.0088(8)
C4 0.0428(11) 0.0305(9) 0.0321(9) 0.0128(8) 0.0064(8) 0.0151(8)
C5 0.0339(9) 0.0354(10) 0.0317(9) 0.0137(8) 0.0063(8) 0.0154(8)
C6 0.0336(9) 0.0307(9) 0.0249(8) 0.0109(7) 0.0078(7) 0.0116(7)
C7 0.0321(9) 0.0308(9) 0.0280(9) 0.0106(7) 0.0102(7) 0.0124(7)
C8 0.0335(9) 0.0333(9) 0.0315(9) 0.0125(8) 0.0109(8) 0.0132(8)
C9 0.0319(9) 0.0374(10) 0.0303(9) 0.0091(8) 0.0100(8) 0.0123(8)
C10 0.0351(10) 0.0348(10) 0.0343(10) 0.0086(8) 0.0126(8) 0.0072(8)
C11 0.0437(11) 0.0327(10) 0.0304(9) 0.0119(8) 0.0147(8) 0.0133(8)
C12 0.0359(9) 0.0332(9) 0.0270(9) 0.0114(7) 0.0103(7) 0.0139(8)
C13 0.0491(12) 0.0338(11) 0.0474(13) 0.0152(10) 0.0048(10) 0.0174(10)
C14 0.0340(10) 0.0420(11) 0.0412(11) 0.0100(9) 0.0071(9) 0.0105(9)
C15 0.0562(13) 0.0354(11) 0.0393(11) 0.0163(9) 0.0147(10) 0.0117(10)
C17 0.0282(9) 0.0357(10) 0.0360(10) 0.0109(8) 0.0111(8) 0.0150(8)
C18 0.0311(9) 0.0433(11) 0.0388(10) 0.0178(9) 0.0166(8) 0.0155(8)
C19 0.0322(9) 0.0352(10) 0.0354(10) 0.0174(8) 0.0120(8) 0.0132(8)
C20 0.0319(9) 0.0336(9) 0.0318(9) 0.0144(7) 0.0119(7) 0.0164(8)
C21 0.0245(8) 0.0310(9) 0.0261(8) 0.0116(7) 0.0058(7) 0.0102(7)
C22 0.0292(9) 0.0267(8) 0.0298(9) 0.0114(7) 0.0101(7) 0.0101(7)
C23 0.0314(9) 0.0335(9) 0.0352(9) 0.0167(8) 0.0131(8) 0.0134(8)
C24 0.0320(9) 0.0377(10) 0.0426(11) 0.0162(8) 0.0170(8) 0.0150(8)
C25 0.0370(10) 0.0396(11) 0.0405(11) 0.0170(9) 0.0194(9) 0.0119(8)
C26 0.0381(10) 0.0346(10) 0.0317(9) 0.0142(8) 0.0113(8) 0.0093(8)
C27 0.0295(9) 0.0264(8) 0.0298(9) 0.0105(7) 0.0072(7) 0.0080(7)
C28 0.0477(12) 0.0488(12) 0.0532(13) 0.0315(11) 0.0256(10) 0.0226(10)
C29 0.0402(11) 0.0601(14) 0.0613(14) 0.0360(12) 0.0299(11) 0.0276(11)
C30 0.0493(13) 0.0512(13) 0.0415(12) 0.0234(10) 0.0160(10) 0.0136(10)

loop_
_atom_type_symbol
_atom_type_description
_atom_type_scat_dispersion_real
_atom_type_scat_dispersion_imag
_atom_type_scat_source
C C 0.0033 0.0016 'International Tables Vol C Tables 4.2.6.8 and 6.1.1.4'
H H 0.0000 0.0000 'International Tables Vol C Tables 4.2.6.8 and 6.1.1.4'
F F 0.0171 0.0103 'International Tables Vol C Tables 4.2.6.8 and 6.1.1.4'
N N 0.0061 0.0033 'International Tables Vol C Tables 4.2.6.8 and 6.1.1.4'

loop_
_geom_angle_atom_site_label_1
_geom_angle_atom_site_label_2
_geom_angle_atom_site_label_3
_geom_angle
_geom_angle_site_symmetry_1
_geom_angle_site_symmetry_3
_geom_angle_publ_flag
F2' F1 F3' 115.9(15) . . ?
F2' F1 C13 52.6(10) . . ?
F3' F1 C13 66.0(11) . . ?
F1' F2 C13 62.4(11) . . ?
F1' F2 F3' 120.5(14) . . ?
C13 F2 F3' 61.4(8) . . ?
F2' F3 F1' 101.7(13) . . ?
F2' F3 C13 51.2(9) . . ?
F1' F3 C13 57.0(10) . . ?
F2 F1' C13 67.5(13) . . ?
F2 F1' F3 127.7(14) . . ?
C13 F1' F3 64.4(12) . . ?
C13 F2' F1 74.9(16) . . ?
C13 F2' F3 74.8(16) . . ?
F1 F2' F3 144.5(16) . . ?
F1 F3' C13 60.6(8) . . ?
F1 F3' F2 108.4(12) . . ?
C13 F3' F2 55.8(9) . . ?
F9' F7 C15 70.7(17) . . ?
F9' F7 F8' 123.6(19) . . ?
C15 F7 F8' 56.2(4) . . ?
F7' F8 C15 56.3(6) . . ?
F7' F8 F9' 102.5(8) . . ?
C15 F8 F9' 52.0(5) . . ?
F7' F9 F8' 115.8(12) . . ?
F7' F9 C15 55.5(10) . . ?
F8' F9 C15 62.8(7) . . ?
F9 F7' C15 69.1(8) . . ?
F9 F7' F8 135.1(13) . . ?
C15 F7' F8 72.6(14) . . ?
F9 F8' C15 67.7(6) . . ?
F9 F8' F7 116.9(8) . . ?
C15 F8' F7 57.4(6) . . ?
F7 F9' C15 73.5(10) . . ?
F7 F9' F8 124.5(19) . . ?
C15 F9' F8 56.2(11) . . ?
C2 N1 C6 118.45(16) . . ?
C17 N16 C21 117.48(16) . . ?
N1 C2 C3 123.31(17) . . ?
N1 C2 C27 115.13(16) . . ?
C3 C2 C27 121.56(16) . . ?
C4 C3 C2 117.71(18) . . ?
C3 C4 C5 120.00(18) . . ?
C3 C4 C13 120.96(18) . . ?
C5 C4 C13 119.04(18) . . ?
C4 C5 C6 118.53(17) . . ?
N1 C6 C5 121.98(17) . . ?
N1 C6 C7 116.54(16) . . ?
C5 C6 C7 121.46(17) . . ?
C8 C7 C12 118.75(17) . . ?
C8 C7 C6 121.62(17) . . ?
C12 C7 C6 119.61(16) . . ?
C7 C8 C9 120.50(18) . . ?
C10 C9 C8 120.88(18) . . ?
C10 C9 C14 121.34(18) . . ?
C8 C9 C14 117.73(18) . . ?
C9 C10 C11 118.61(18) . . ?
C12 C11 C10 121.15(18) . . ?
C12 C11 C15 119.86(19) . . ?
C10 C11 C15 118.99(19) . . ?
C11 C12 C7 120.10(18) . . ?
F2' C13 F1' 105.7(18) . . ?
F2' C13 F2 131.2(7) . . ?
F1' C13 F2 50.0(17) . . ?
F2' C13 F1 52.5(18) . . ?
F1' C13 F1 132.4(7) . . ?
F2 C13 F1 108.4(3) . . ?
F2' C13 F3 54.0(18) . . ?
F1' C13 F3 58.7(17) . . ?
F2 C13 F3 106.1(2) . . ?
F1 C13 F3 104.5(3) . . ?
F2' C13 F3' 103.9(17) . . ?
F1' C13 F3' 110.1(18) . . ?
F2 C13 F3' 62.8(12) . . ?
F1 C13 F3' 53.5(12) . . ?
F3 C13 F3' 141.8(6) . . ?
F2' C13 C4 116.5(7) . . ?
F1' C13 C4 114.0(6) . . ?
F2 C13 C4 112.3(2) . . ?
F1 C13 C4 113.59(19) . . ?
F3 C13 C4 111.5(2) . . ?
F3' C13 C4 106.3(6) . . ?
F6 C14 F4 106.68(18) . . ?
F6 C14 F5 106.69(18) . . ?
F4 C14 F5 106.05(19) . . ?
F6 C14 C9 113.06(18) . . ?
F4 C14 C9 111.62(18) . . ?
F5 C14 C9 112.28(17) . . ?
F7' C15 F9' 115.8(13) . . ?
F7' C15 F8' 102.9(13) . . ?
F9' C15 F8' 100.2(11) . . ?
F7' C15 F7 132.9(6) . . ?
F9' C15 F7 35.8(11) . . ?
F8' C15 F7 66.3(7) . . ?
F7' C15 F9 55.5(13) . . ?
F9' C15 F9 130.5(6) . . ?
F8' C15 F9 49.4(6) . . ?
F7 C15 F9 108.9(3) . . ?
F7' C15 F8 51.2(14) . . ?
F9' C15 F8 71.8(12) . . ?
F8' C15 F8 137.3(5) . . ?
F7 C15 F8 104.5(3) . . ?
F9 C15 F8 103.4(3) . . ?
F7' C15 C11 113.8(5) . . ?
F9' C15 C11 113.5(6) . . ?
F8' C15 C11 108.7(4) . . ?
F7 C15 C11 113.0(2) . . ?
F9 C15 C11 113.4(2) . . ?
F8 C15 C11 112.87(19) . . ?
N16 C17 C18 124.02(17) . . ?
C19 C18 C17 117.61(17) . . ?
C20 C19 C18 119.58(17) . . ?
C20 C19 C28 120.40(17) . . ?
C18 C19 C28 120.02(18) . . ?
C19 C20 C21 118.41(17) . . ?
N16 C21 C20 122.89(16) . . ?
N16 C21 C22 117.60(15) . . ?
C20 C21 C22 119.51(16) . . ?
C23 C22 C27 119.65(16) . . ?
C23 C22 C21 118.26(16) . . ?
C27 C22 C21 122.09(16) . . ?
C24 C23 C22 120.61(17) . . ?
C25 C24 C23 120.43(18) . . ?
C25 C24 C29 119.08(18) . . ?
C23 C24 C29 120.46(18) . . ?
C24 C25 C26 119.65(18) . . ?
C25 C26 C27 121.10(18) . . ?
C25 C26 C30 116.72(18) . . ?
C27 C26 C30 122.18(19) . . ?
C26 C27 C22 118.55(17) . . ?
C26 C27 C2 122.07(16) . . ?
C22 C27 C2 119.32(16) . . ?
F10 C28 F12 106.95(19) . . ?
F10 C28 F11 106.6(2) . . ?
F12 C28 F11 106.4(2) . . ?
F10 C28 C19 112.42(18) . . ?
F12 C28 C19 111.8(2) . . ?
F11 C28 C19 112.26(17) . . ?
F14 C29 F13 105.92(19) . . ?
F14 C29 F15 107.9(2) . . ?
F13 C29 F15 105.8(2) . . ?
F14 C29 C24 113.14(18) . . ?
F13 C29 C24 111.8(2) . . ?
F15 C29 C24 111.86(18) . . ?
F18 C30 F17 107.0(2) . . ?
F18 C30 F16 106.65(19) . . ?
F17 C30 F16 106.13(19) . . ?
F18 C30 C26 112.51(18) . . ?
F17 C30 C26 111.84(19) . . ?
F16 C30 C26 112.29(19) . . ?

loop_
_geom_bond_atom_site_label_1
_geom_bond_atom_site_label_2
_geom_bond_distance
_geom_bond_site_symmetry_2
_geom_bond_publ_flag
F1 F2' 1.08(3) . ?
F1 F3' 1.21(2) . ?
F1 C13 1.310(3) . ?
F2 F1' 1.07(4) . ?
F2 C13 1.294(3) . ?
F2 F3' 1.39(3) . ?
F3 F2' 1.12(3) . ?
F3 F1' 1.27(3) . ?
F3 C13 1.335(3) . ?
F1' C13 1.242(15) . ?
F2' C13 1.079(16) . ?
F3' C13 1.374(17) . ?
F4 C14 1.333(3) . ?
F5 C14 1.335(3) . ?
F6 C14 1.332(3) . ?
F7 F9' 0.78(2) . ?
F7 C15 1.281(3) . ?
F7 F8' 1.392(15) . ?
F8 F7' 1.09(3) . ?
F8 C15 1.331(3) . ?
F8 F9' 1.52(3) . ?
F9 F7' 1.16(2) . ?
F9 F8' 1.079(12) . ?
F9 C15 1.314(3) . ?
F7' C15 1.160(13) . ?
F8' C15 1.263(11) . ?
F9' C15 1.261(17) . ?
F10 C28 1.315(3) . ?
F11 C28 1.332(3) . ?
F12 C28 1.319(3) . ?
F13 C29 1.327(3) . ?
F14 C29 1.323(3) . ?
F15 C29 1.335(3) . ?
F16 C30 1.338(3) . ?
F17 C30 1.336(3) . ?
F18 C30 1.328(3) . ?
N1 C2 1.332(2) . ?
N1 C6 1.344(2) . ?
N16 C17 1.337(2) . ?
N16 C21 1.338(2) . ?
C2 C3 1.394(3) . ?
C2 C27 1.500(3) . ?
C3 C4 1.378(3) . ?
C4 C5 1.382(3) . ?
C4 C13 1.504(3) . ?
C5 C6 1.396(3) . ?
C6 C7 1.480(3) . ?
C7 C8 1.389(3) . ?
C7 C12 1.400(3) . ?
C8 C9 1.391(3) . ?
C9 C10 1.381(3) . ?
C9 C14 1.500(3) . ?
C10 C11 1.393(3) . ?
C11 C12 1.382(3) . ?
C11 C15 1.503(3) . ?
C17 C18 1.389(3) . ?
C18 C19 1.385(3) . ?
C19 C20 1.384(3) . ?
C19 C28 1.502(3) . ?
C20 C21 1.394(2) . ?
C21 C22 1.491(2) . ?
C22 C23 1.390(3) . ?
C22 C27 1.412(2) . ?
C23 C24 1.385(3) . ?
C24 C25 1.379(3) . ?
C24 C29 1.498(3) . ?
C25 C26 1.390(3) . ?
C26 C27 1.398(3) . ?
C26 C30 1.506(3) . ?

loop_
_geom_torsion_atom_site_label_1
_geom_torsion_atom_site_label_2
_geom_torsion_atom_site_label_3
_geom_torsion_atom_site_label_4
_geom_torsion
_geom_torsion_site_symmetry_1
_geom_torsion_site_symmetry_2
_geom_torsion_site_symmetry_3
_geom_torsion_site_symmetry_4
_geom_torsion_publ_flag
F3' F2 F1' C13 -21.1(11) . . . . ?
C13 F2 F1' F3 24.3(11) . . . . ?
F3' F2 F1' F3 3(2) . . . . ?
F2' F3 F1' F2 1.2(18) . . . . ?
C13 F3 F1' F2 -24.9(11) . . . . ?
F2' F3 F1' C13 26.1(10) . . . . ?
F3' F1 F2' C13 19.7(12) . . . . ?
F3' F1 F2' F3 -12(3) . . . . ?
C13 F1 F2' F3 -32(2) . . . . ?
F1' F3 F2' C13 -28.3(10) . . . . ?
F1' F3 F2' F1 4(3) . . . . ?
C13 F3 F2' F1 32(2) . . . . ?
F2' F1 F3' C13 -17.1(11) . . . . ?
F2' F1 F3' F2 12.7(15) . . . . ?
C13 F1 F3' F2 29.8(7) . . . . ?
F1' F2 F3' F1 -10.2(15) . . . . ?
C13 F2 F3' F1 -31.5(7) . . . . ?
F1' F2 F3' C13 21.4(11) . . . . ?
F8' F9 F7' C15 18.6(9) . . . . ?
F8' F9 F7' F8 -14.4(19) . . . . ?
C15 F9 F7' F8 -33.1(14) . . . . ?
C15 F8 F7' F9 32.3(12) . . . . ?
F9' F8 F7' F9 7.4(17) . . . . ?
F9' F8 F7' C15 -24.8(7) . . . . ?
F7' F9 F8' C15 -17.2(8) . . . . ?
F7' F9 F8' F7 13.5(12) . . . . ?
C15 F9 F8' F7 30.7(6) . . . . ?
F9' F7 F8' F9 -11.3(15) . . . . ?
C15 F7 F8' F9 -34.1(7) . . . . ?
F9' F7 F8' C15 22.8(12) . . . . ?
F8' F7 F9' C15 -20.0(10) . . . . ?
C15 F7 F9' F8 25.0(10) . . . . ?
F8' F7 F9' F8 5.1(18) . . . . ?
F7' F8 F9' F7 -2.9(17) . . . . ?
C15 F8 F9' F7 -29.2(11) . . . . ?
F7' F8 F9' C15 26.3(8) . . . . ?
C6 N1 C2 C3 0.5(3) . . . . ?
C6 N1 C2 C27 179.62(16) . . . . ?
N1 C2 C3 C4 -1.3(3) . . . . ?
C27 C2 C3 C4 179.64(18) . . . . ?
C2 C3 C4 C5 1.0(3) . . . . ?
C2 C3 C4 C13 -179.53(19) . . . . ?
C3 C4 C5 C6 0.0(3) . . . . ?
C13 C4 C5 C6 -179.49(19) . . . . ?
C2 N1 C6 C5 0.6(3) . . . . ?
C2 N1 C6 C7 -177.93(16) . . . . ?
C4 C5 C6 N1 -0.8(3) . . . . ?
C4 C5 C6 C7 177.62(17) . . . . ?
N1 C6 C7 C8 -153.06(17) . . . . ?
C5 C6 C7 C8 28.4(3) . . . . ?
N1 C6 C7 C12 28.1(2) . . . . ?
C5 C6 C7 C12 -150.44(18) . . . . ?
C12 C7 C8 C9 0.6(3) . . . . ?
C6 C7 C8 C9 -178.24(17) . . . . ?
C7 C8 C9 C10 0.6(3) . . . . ?
C7 C8 C9 C14 -176.85(18) . . . . ?
C8 C9 C10 C11 -0.9(3) . . . . ?
C14 C9 C10 C11 176.53(18) . . . . ?
C9 C10 C11 C12 -0.2(3) . . . . ?
C9 C10 C11 C15 179.33(18) . . . . ?
C10 C11 C12 C7 1.4(3) . . . . ?
C15 C11 C12 C7 -178.06(18) . . . . ?
C8 C7 C12 C11 -1.6(3) . . . . ?
C6 C7 C12 C11 177.25(17) . . . . ?
F1 F2' C13 F1' -131.8(13) . . . . ?
F3 F2' C13 F1' 29.4(15) . . . . ?
F1 F2' C13 F2 -82(2) . . . . ?
F3 F2' C13 F2 79.5(19) . . . . ?
F3 F2' C13 F1 161.3(10) . . . . ?
F1 F2' C13 F3 -161.3(10) . . . . ?
F1 F2' C13 F3' -16.0(12) . . . . ?
F3 F2' C13 F3' 145.3(10) . . . . ?
F1 F2' C13 C4 100.5(8) . . . . ?
F3 F2' C13 C4 -98.3(10) . . . . ?
F2 F1' C13 F2' 131.1(13) . . . . ?
F3 F1' C13 F2' -27.7(14) . . . . ?
F3 F1' C13 F2 -158.8(9) . . . . ?
F2 F1' C13 F1 78(2) . . . . ?
F3 F1' C13 F1 -81(2) . . . . ?
F2 F1' C13 F3 158.8(9) . . . . ?
F2 F1' C13 F3' 19.6(12) . . . . ?
F3 F1' C13 F3' -139.3(10) . . . . ?
F2 F1' C13 C4 -99.7(8) . . . . ?
F3 F1' C13 C4 101.4(7) . . . . ?
F1' F2 C13 F2' -75(3) . . . . ?
F3' F2 C13 F2' 85(2) . . . . ?
F3' F2 C13 F1' 159.3(11) . . . . ?
F1' F2 C13 F1 -130.4(9) . . . . ?
F3' F2 C13 F1 28.8(7) . . . . ?
F1' F2 C13 F3 -18.7(9) . . . . ?
F3' F2 C13 F3 140.6(7) . . . . ?
F1' F2 C13 F3' -159.3(11) . . . . ?
F1' F2 C13 C4 103.3(9) . . . . ?
F3' F2 C13 C4 -97.4(7) . . . . ?
F3' F1 C13 F2' -160.6(13) . . . . ?
F2' F1 C13 F1' 76(2) . . . . ?
F3' F1 C13 F1' -84(2) . . . . ?
F2' F1 C13 F2 128.3(10) . . . . ?
F3' F1 C13 F2 -32.2(9) . . . . ?
F2' F1 C13 F3 15.6(10) . . . . ?
F3' F1 C13 F3 -145.0(9) . . . . ?
F2' F1 C13 F3' 160.6(13) . . . . ?
F2' F1 C13 C4 -106.1(10) . . . . ?
F3' F1 C13 C4 93.3(9) . . . . ?
F1' F3 C13 F2' 146.4(12) . . . . ?
F2' F3 C13 F1' -146.4(12) . . . . ?
F2' F3 C13 F2 -129.7(9) . . . . ?
F1' F3 C13 F2 16.7(9) . . . . ?
F2' F3 C13 F1 -15.3(9) . . . . ?
F1' F3 C13 F1 131.1(9) . . . . ?
F2' F3 C13 F3' -64(2) . . . . ?
F1' F3 C13 F3' 83(2) . . . . ?
F2' F3 C13 C4 107.8(9) . . . . ?
F1' F3 C13 C4 -105.8(9) . . . . ?
F1 F3' C13 F2' 15.8(12) . . . . ?
F2 F3' C13 F2' -129.5(11) . . . . ?
F1 F3' C13 F1' 128.5(12) . . . . ?
F2 F3' C13 F1' -16.8(12) . . . . ?
F1 F3' C13 F2 145.3(7) . . . . ?
F2 F3' C13 F1 -145.3(7) . . . . ?
F1 F3' C13 F3 64(2) . . . . ?
F2 F3' C13 F3 -81.3(19) . . . . ?
F1 F3' C13 C4 -107.6(4) . . . . ?
F2 F3' C13 C4 107.1(4) . . . . ?
C3 C4 C13 F2' -68(2) . . . . ?
C5 C4 C13 F2' 111(2) . . . . ?
C3 C4 C13 F1' 168(2) . . . . ?
C5 C4 C13 F1' -12(2) . . . . ?
C3 C4 C13 F2 113.5(3) . . . . ?
C5 C4 C13 F2 -67.1(3) . . . . ?
C3 C4 C13 F1 -9.9(4) . . . . ?
C5 C4 C13 F1 169.5(3) . . . . ?
C3 C4 C13 F3 -127.7(3) . . . . ?
C5 C4 C13 F3 51.8(3) . . . . ?
C3 C4 C13 F3' 46.8(14) . . . . ?
C5 C4 C13 F3' -133.8(14) . . . . ?
C10 C9 C14 F6 11.0(3) . . . . ?
C8 C9 C14 F6 -171.49(18) . . . . ?
C10 C9 C14 F4 -109.3(2) . . . . ?
C8 C9 C14 F4 68.2(2) . . . . ?
C10 C9 C14 F5 131.8(2) . . . . ?
C8 C9 C14 F5 -50.7(3) . . . . ?
F9 F7' C15 F9' -122.9(10) . . . . ?
F8 F7' C15 F9' 33.3(12) . . . . ?
F9 F7' C15 F8' -14.6(8) . . . . ?
F8 F7' C15 F8' 141.6(7) . . . . ?
F9 F7' C15 F7 -84.2(17) . . . . ?
F8 F7' C15 F7 72.0(17) . . . . ?
F8 F7' C15 F9 156.2(8) . . . . ?
F9 F7' C15 F8 -156.2(8) . . . . ?
F9 F7' C15 C11 102.9(6) . . . . ?
F8 F7' C15 C11 -100.9(6) . . . . ?
F7 F9' C15 F7' 128.4(14) . . . . ?
F8 F9' C15 F7' -26.8(12) . . . . ?
F7 F9' C15 F8' 18.5(11) . . . . ?
F8 F9' C15 F8' -136.6(6) . . . . ?
F8 F9' C15 F7 -155.2(11) . . . . ?
F7 F9' C15 F9 62.9(18) . . . . ?
F8 F9' C15 F9 -92.3(11) . . . . ?
F7 F9' C15 F8 155.2(11) . . . . ?
F7 F9' C15 C11 -97.2(8) . . . . ?
F8 F9' C15 C11 107.6(5) . . . . ?
F9 F8' C15 F7' 15.9(10) . . . . ?
F7 F8' C15 F7' -131.4(8) . . . . ?
F9 F8' C15 F9' 135.6(9) . . . . ?
F7 F8' C15 F9' -11.7(9) . . . . ?
F9 F8' C15 F7 147.3(6) . . . . ?
F7 F8' C15 F9 -147.3(6) . . . . ?
F9 F8' C15 F8 61.4(12) . . . . ?
F7 F8' C15 F8 -85.9(10) . . . . ?
F9 F8' C15 C11 -105.2(4) . . . . ?
F7 F8' C15 C11 107.6(3) . . . . ?
F9' F7 C15 F7' -74(2) . . . . ?
F8' F7 C15 F7' 86(2) . . . . ?
F8' F7 C15 F9' 160.0(12) . . . . ?
F9' F7 C15 F8' -160.0(12) . . . . ?
F9' F7 C15 F9 -134.3(11) . . . . ?
F8' F7 C15 F9 25.7(5) . . . . ?
F9' F7 C15 F8 -24.3(11) . . . . ?
F8' F7 C15 F8 135.7(5) . . . . ?
F9' F7 C15 C11 98.8(11) . . . . ?
F8' F7 C15 C11 -101.2(5) . . . . ?
F8' F9 C15 F7' -161.1(10) . . . . ?
F7' F9 C15 F9' 96.2(16) . . . . ?
F8' F9 C15 F9' -64.9(16) . . . . ?
F7' F9 C15 F8' 161.1(10) . . . . ?
F7' F9 C15 F7 129.6(8) . . . . ?
F8' F9 C15 F7 -31.6(6) . . . . ?
F7' F9 C15 F8 18.8(7) . . . . ?
F8' F9 C15 F8 -142.3(6) . . . . ?
F7' F9 C15 C11 -103.7(7) . . . . ?
F8' F9 C15 C11 95.2(7) . . . . ?
F9' F8 C15 F7' 148.6(9) . . . . ?
F7' F8 C15 F9' -148.6(9) . . . . ?
F7' F8 C15 F8' -63.3(13) . . . . ?
F9' F8 C15 F8' 85.3(12) . . . . ?
F7' F8 C15 F7 -133.9(8) . . . . ?
F9' F8 C15 F7 14.7(6) . . . . ?
F7' F8 C15 F9 -20.0(7) . . . . ?
F9' F8 C15 F9 128.6(6) . . . . ?
F7' F8 C15 C11 102.9(8) . . . . ?
F9' F8 C15 C11 -108.5(6) . . . . ?
C12 C11 C15 F7' -67.3(17) . . . . ?
C10 C11 C15 F7' 113.2(17) . . . . ?
C12 C11 C15 F9' 157.3(13) . . . . ?
C10 C11 C15 F9' -22.2(14) . . . . ?
C12 C11 C15 F8' 46.7(9) . . . . ?
C10 C11 C15 F8' -132.8(9) . . . . ?
C12 C11 C15 F7 118.3(4) . . . . ?
C10 C11 C15 F7 -61.2(4) . . . . ?
C12 C11 C15 F9 -6.3(5) . . . . ?
C10 C11 C15 F9 174.2(4) . . . . ?
C12 C11 C15 F8 -123.4(3) . . . . ?
C10 C11 C15 F8 57.1(3) . . . . ?
C21 N16 C17 C18 -1.1(3) . . . . ?
N16 C17 C18 C19 1.0(3) . . . . ?
C17 C18 C19 C20 -0.4(3) . . . . ?
C17 C18 C19 C28 179.10(19) . . . . ?
C18 C19 C20 C21 -0.1(3) . . . . ?
C28 C19 C20 C21 -179.61(18) . . . . ?
C17 N16 C21 C20 0.5(3) . . . . ?
C17 N16 C21 C22 -178.97(16) . . . . ?
C19 C20 C21 N16 0.1(3) . . . . ?
C19 C20 C21 C22 179.56(17) . . . . ?
N16 C21 C22 C23 135.97(18) . . . . ?
C20 C21 C22 C23 -43.5(2) . . . . ?
N16 C21 C22 C27 -44.1(2) . . . . ?
C20 C21 C22 C27 136.37(18) . . . . ?
C27 C22 C23 C24 -0.6(3) . . . . ?
C21 C22 C23 C24 179.28(17) . . . . ?
C22 C23 C24 C25 -0.7(3) . . . . ?
C22 C23 C24 C29 -178.3(2) . . . . ?
C23 C24 C25 C26 0.8(3) . . . . ?
C29 C24 C25 C26 178.5(2) . . . . ?
C24 C25 C26 C27 0.3(3) . . . . ?
C24 C25 C26 C30 -178.8(2) . . . . ?
C25 C26 C27 C22 -1.5(3) . . . . ?
C30 C26 C27 C22 177.53(19) . . . . ?
C25 C26 C27 C2 -178.64(18) . . . . ?
C30 C26 C27 C2 0.4(3) . . . . ?
C23 C22 C27 C26 1.7(3) . . . . ?
C21 C22 C27 C26 -178.22(17) . . . . ?
C23 C22 C27 C2 178.89(17) . . . . ?
C21 C22 C27 C2 -1.0(3) . . . . ?
N1 C2 C27 C26 116.3(2) . . . . ?
C3 C2 C27 C26 -64.6(3) . . . . ?
N1 C2 C27 C22 -60.8(2) . . . . ?
C3 C2 C27 C22 118.3(2) . . . . ?
C20 C19 C28 F10 -146.4(2) . . . . ?
C18 C19 C28 F10 34.1(3) . . . . ?
C20 C19 C28 F12 93.2(3) . . . . ?
C18 C19 C28 F12 -86.2(3) . . . . ?
C20 C19 C28 F11 -26.2(3) . . . . ?
C18 C19 C28 F11 154.3(2) . . . . ?
C25 C24 C29 F14 152.8(2) . . . . ?
C23 C24 C29 F14 -29.6(3) . . . . ?
C25 C24 C29 F13 -87.7(2) . . . . ?
C23 C24 C29 F13 89.9(2) . . . . ?
C25 C24 C29 F15 30.7(3) . . . . ?
C23 C24 C29 F15 -151.6(2) . . . . ?
C25 C26 C30 F18 135.6(2) . . . . ?
C27 C26 C30 F18 -43.5(3) . . . . ?
C25 C26 C30 F17 -104.0(2) . . . . ?
C27 C26 C30 F17 77.0(3) . . . . ?
C25 C26 C30 F16 15.2(3) . . . . ?
C27 C26 C30 F16 -163.86(19) . . . . ?
